data_7713350
loop_
_publ_author_name
'Lima, Sudhir'
'Pohle, Maximilian H.'
'B&#xf6;hme, Michael'
'G&#xf6;rls, Helmar'
'Lohmiller, Thomas'
'Schnegg, Alexander'
'Dinda, Rupam'
'Plass, Winfried'

_publ_section_title
;
 Kink distortion of the pseudo-<i>S</i><sub>4</sub> axis in
 pseudotetrahedral [N<sub>2</sub>O<sub>2</sub>] bis-chelate cobalt(II)
 single-ion magnets leads to increased magnetic anisotropy.
;
_journal_name_full 'Dalton transactions (Cambridge, England : 2003)'
_journal_paper_doi 10.1039/d3dt01604h
_journal_year 2023
_chemical_formula_moiety 'C36 H36 Co N6 O2 S2'
_chemical_formula_sum 'C36 H36 Co N6 O2 S2'
_chemical_formula_weight 707.76
_space_group_crystal_system monoclinic
_space_group_IT_number 14
_space_group_name_Hall '-P 2ybc'
_space_group_name_H-M_alt 'P 1 21/c 1'
_atom_sites_solution_hydrogens geom
_atom_sites_solution_primary direct
_atom_sites_solution_secondary difmap
_audit_creation_method SHELXL-2018/3
_audit_update_record
;
2023-03-09 deposited with the CCDC.	2023-06-21 downloaded from the CCDC.
;
_cell_angle_alpha 90
_cell_angle_beta 92.190(2)
_cell_angle_gamma 90
_cell_formula_units_Z 4
_cell_length_a 13.2378(6)
_cell_length_b 11.4015(5)
_cell_length_c 21.3970(9)
_cell_measurement_reflns_used 28598
_cell_measurement_temperature 133(2)
_cell_measurement_theta_max 27.475
_cell_measurement_theta_min 1.539
_cell_volume 3227.1(2)
_computing_cell_refinement DENZO
_computing_data_collection COLLECT
_computing_data_reduction DENZO
_computing_molecular_graphics SHELXTL/PC
_computing_publication_material 'SHELXL-2018/3 (Sheldrick, 2018)'
_computing_structure_refinement 'SHELXL-2018/3 (Sheldrick, 2018)'
_computing_structure_solution 'SHELXS-97 (Sheldrick, 2008)'
_diffrn_ambient_temperature 133(2)
_diffrn_measured_fraction_theta_full 0.999
_diffrn_measured_fraction_theta_max 0.995
_diffrn_measurement_device_type KappaCCD
_diffrn_measurement_method 'phi + omega - scans'
_diffrn_radiation_type MoK\a
_diffrn_radiation_wavelength 0.71073
_diffrn_reflns_av_R_equivalents 0.0614
_diffrn_reflns_av_unetI/netI 0.0725
_diffrn_reflns_Laue_measured_fraction_full 0.999
_diffrn_reflns_Laue_measured_fraction_max 0.995
_diffrn_reflns_limit_h_max 17
_diffrn_reflns_limit_h_min -12
_diffrn_reflns_limit_k_max 14
_diffrn_reflns_limit_k_min -14
_diffrn_reflns_limit_l_max 27
_diffrn_reflns_limit_l_min -27
_diffrn_reflns_number 28598
_diffrn_reflns_point_group_measured_fraction_full 0.999
_diffrn_reflns_point_group_measured_fraction_max 0.995
_diffrn_reflns_theta_full 25.242
_diffrn_reflns_theta_max 27.475
_diffrn_reflns_theta_min 1.539
_exptl_absorpt_coefficient_mu 0.706
_exptl_absorpt_correction_T_max 0.7456
_exptl_absorpt_correction_T_min 0.6105
_exptl_absorpt_correction_type multi-scan
_exptl_absorpt_process_details
; 
 SADABS 2016/2: Krause, L., Herbst-Irmer, R., Sheldrick G.M. & Stalke D., 
 J. Appl. Cryst. 48 (2015) 3-10 
;
_exptl_crystal_colour vine-red
_exptl_crystal_density_diffrn 1.457
_exptl_crystal_density_method 'not measured'
_exptl_crystal_description prism
_exptl_crystal_F_000 1476
_exptl_crystal_size_max 0.102
_exptl_crystal_size_mid 0.088
_exptl_crystal_size_min 0.082
_refine_diff_density_max 0.475
_refine_diff_density_min -0.556
_refine_diff_density_rms 0.090
_refine_ls_extinction_method none
_refine_ls_goodness_of_fit_ref 1.114
_refine_ls_hydrogen_treatment constr
_refine_ls_matrix_type full
_refine_ls_number_parameters 428
_refine_ls_number_reflns 7367
_refine_ls_number_restraints 0
_refine_ls_restrained_S_all 1.114
_refine_ls_R_factor_all 0.1036
_refine_ls_R_factor_gt 0.0712
_refine_ls_shift/su_max 0.000
_refine_ls_shift/su_mean 0.000
_refine_ls_structure_factor_coef Fsqd
_refine_ls_weighting_details 'w=1/[\s^2^(Fo^2^)+(0.0273P)^2^+8.9179P] where P=(Fo^2^+2Fc^2^)/3'
_refine_ls_weighting_scheme calc
_refine_ls_wR_factor_gt 0.1296
_refine_ls_wR_factor_ref 0.1417
_reflns_Friedel_coverage 0.000
_reflns_number_gt 5543
_reflns_number_total 7367
_reflns_threshold_expression 'I > 2\s(I)'
_cod_data_source_file d3dt01604h2.cif
_cod_data_source_block FO7427_1
_cod_original_sg_symbol_H-M 'P 21/c'
_cod_database_code 7713350
_shelx_shelxl_version_number 2018/3
_shelx_space_group_comment
; 
The symmetry employed for this shelxl refinement is uniquely defined 
by the following loop, which should always be used as a source of 
symmetry information in preference to the above space-group names. 
They are only intended as comments. 
;
_shelx_estimated_absorpt_t_min 0.932
_shelx_estimated_absorpt_t_max 0.944

loop_
_space_group_symop_operation_xyz
'x, y, z'
'-x, y+1/2, -z+1/2'
'-x, -y, -z'
'x, -y-1/2, z-1/2'

loop_
_atom_site_label
_atom_site_type_symbol
_atom_site_fract_x
_atom_site_fract_y
_atom_site_fract_z
_atom_site_U_iso_or_equiv
_atom_site_adp_type
_atom_site_occupancy
_atom_site_site_symmetry_order
_atom_site_calc_flag
_atom_site_refinement_flags_posn
_atom_site_refinement_flags_adp
_atom_site_refinement_flags_occupancy
_atom_site_disorder_assembly
_atom_site_disorder_group
Co1 Co 0.76928(4) 0.44994(4) 0.41358(2) 0.02251(14) Uani 1 1 d . . . . .
S1 S 0.94838(8) 0.28780(8) 0.58156(4) 0.0246(2) Uani 1 1 d . . . . .
S2 S 0.56946(8) 0.77546(9) 0.44067(5) 0.0296(2) Uani 1 1 d . . . . .
O1 O 0.8556(2) 0.4950(2) 0.34762(12) 0.0275(6) Uani 1 1 d . . . . .
O2 O 0.6867(2) 0.3247(2) 0.38004(12) 0.0261(6) Uani 1 1 d . . . . .
N1 N 0.8811(2) 0.3947(3) 0.47128(13) 0.0219(7) Uani 1 1 d . . . . .
N2 N 0.7665(3) 0.3620(3) 0.54969(14) 0.0240(7) Uani 1 1 d . . . . .
N3 N 1.1393(3) 0.4773(3) 0.21966(15) 0.0287(8) Uani 1 1 d . . . . .
N4 N 0.6521(2) 0.5533(3) 0.43222(13) 0.0210(7) Uani 1 1 d . . . . .
N5 N 0.7580(3) 0.7094(3) 0.46393(14) 0.0254(7) Uani 1 1 d . . . . .
N6 N 0.4049(3) 0.0750(3) 0.35033(15) 0.0264(7) Uani 1 1 d . . . . .
C1 C 0.9501(3) 0.4692(3) 0.34318(17) 0.0225(8) Uani 1 1 d . . . . .
C2 C 0.9966(3) 0.4892(3) 0.28627(17) 0.0242(8) Uani 1 1 d . . . . .
H2 H 0.956885 0.521053 0.252492 0.029 Uiso 1 1 calc R U . . .
C3 C 1.0978(3) 0.4648(3) 0.27669(17) 0.0253(9) Uani 1 1 d . . . . .
C4 C 1.1591(3) 0.4230(3) 0.32905(18) 0.0268(9) Uani 1 1 d . . . . .
H4 H 1.229472 0.410258 0.324930 0.032 Uiso 1 1 calc R U . . .
C5 C 1.1154(3) 0.4020(3) 0.38459(18) 0.0256(9) Uani 1 1 d . . . . .
H5 H 1.156988 0.373900 0.418528 0.031 Uiso 1 1 calc R U . . .
C6 C 1.0113(3) 0.4196(3) 0.39447(17) 0.0217(8) Uani 1 1 d . . . . .
C7 C 0.9755(3) 0.3891(3) 0.45291(17) 0.0241(8) Uani 1 1 d . . . . .
H7 H 1.024459 0.361143 0.482932 0.029 Uiso 1 1 calc R U . . .
C8 C 0.8572(3) 0.3540(3) 0.52995(16) 0.0212(8) Uani 1 1 d . . . . .
C9 C 0.8539(3) 0.2729(3) 0.63523(17) 0.0231(8) Uani 1 1 d . . . . .
C10 C 0.8616(3) 0.2292(3) 0.69604(18) 0.0285(9) Uani 1 1 d . . . . .
H10 H 0.924223 0.200411 0.712917 0.034 Uiso 1 1 calc R U . . .
C11 C 0.7765(4) 0.2287(3) 0.73116(18) 0.0319(10) Uani 1 1 d . . . . .
H11 H 0.780330 0.198600 0.772586 0.038 Uiso 1 1 calc R U . . .
C12 C 0.6860(3) 0.2715(3) 0.70673(18) 0.0303(9) Uani 1 1 d . . . . .
H12 H 0.628159 0.270481 0.731714 0.036 Uiso 1 1 calc R U . . .
C13 C 0.6775(3) 0.3159(3) 0.64652(18) 0.0275(9) Uani 1 1 d . . . . .
H13 H 0.614607 0.345250 0.630337 0.033 Uiso 1 1 calc R U . . .
C14 C 0.7622(3) 0.3171(3) 0.61004(17) 0.0241(9) Uani 1 1 d . . . . .
C15 C 1.2460(3) 0.4555(4) 0.2092(2) 0.0365(10) Uani 1 1 d . . . . .
H15A H 1.286891 0.484274 0.245733 0.044 Uiso 1 1 calc R U . . .
H15B H 1.266061 0.500599 0.172123 0.044 Uiso 1 1 calc R U . . .
C16 C 1.2697(4) 0.3262(4) 0.1990(2) 0.0522(14) Uani 1 1 d . . . . .
H16A H 1.226903 0.295919 0.164207 0.078 Uiso 1 1 calc R U . . .
H16B H 1.256337 0.281993 0.237068 0.078 Uiso 1 1 calc R U . . .
H16C H 1.340942 0.317500 0.189066 0.078 Uiso 1 1 calc R U . . .
C17 C 1.0765(3) 0.5010(4) 0.16332(18) 0.0324(10) Uani 1 1 d . . . . .
H17A H 1.008289 0.467773 0.168907 0.039 Uiso 1 1 calc R U . . .
H17B H 1.106050 0.460215 0.127481 0.039 Uiso 1 1 calc R U . . .
C18 C 1.0661(4) 0.6297(4) 0.1479(2) 0.0365(10) Uani 1 1 d . . . . .
H18A H 1.133021 0.662741 0.140696 0.055 Uiso 1 1 calc R U . . .
H18B H 1.036047 0.670707 0.182919 0.055 Uiso 1 1 calc R U . . .
H18C H 1.022614 0.639256 0.110186 0.055 Uiso 1 1 calc R U . . .
C19 C 0.5900(3) 0.3120(3) 0.38330(16) 0.0214(8) Uani 1 1 d . . . . .
C20 C 0.5460(3) 0.2084(3) 0.36053(16) 0.0219(8) Uani 1 1 d . . . . .
H20 H 0.587308 0.153523 0.339957 0.026 Uiso 1 1 calc R U . . .
C21 C 0.4442(3) 0.1823(3) 0.36672(16) 0.0224(8) Uani 1 1 d . . . . .
C22 C 0.3807(3) 0.2705(3) 0.39287(17) 0.0238(8) Uani 1 1 d . . . . .
H22 H 0.310581 0.255761 0.396846 0.029 Uiso 1 1 calc R U . . .
C23 C 0.4204(3) 0.3745(3) 0.41184(16) 0.0206(8) Uani 1 1 d . . . . .
H23 H 0.376286 0.432175 0.427611 0.025 Uiso 1 1 calc R U . . .
C24 C 0.5251(3) 0.4017(3) 0.40933(15) 0.0211(8) Uani 1 1 d . . . . .
C25 C 0.5582(3) 0.5123(3) 0.42947(16) 0.0215(8) Uani 1 1 d . . . . .
H25 H 0.507387 0.564466 0.442795 0.026 Uiso 1 1 calc R U . . .
C26 C 0.6678(3) 0.6699(3) 0.44741(16) 0.0220(8) Uani 1 1 d . . . . .
C27 C 0.6575(3) 0.8832(3) 0.46183(17) 0.0294(9) Uani 1 1 d . . . . .
C28 C 0.6418(4) 1.0027(4) 0.4671(2) 0.0390(11) Uani 1 1 d . . . . .
H28 H 0.576725 1.036410 0.460134 0.047 Uiso 1 1 calc R U . . .
C29 C 0.7265(4) 1.0717(4) 0.48314(19) 0.0426(12) Uani 1 1 d . . . . .
H29 H 0.719206 1.154466 0.485596 0.051 Uiso 1 1 calc R U . . .
C30 C 0.8202(4) 1.0221(4) 0.4955(2) 0.0387(11) Uani 1 1 d . . . . .
H30 H 0.875581 1.070960 0.507791 0.046 Uiso 1 1 calc R U . . .
C31 C 0.8352(3) 0.9013(4) 0.49012(18) 0.0328(10) Uani 1 1 d . . . . .
H31 H 0.900247 0.868074 0.498096 0.039 Uiso 1 1 calc R U . . .
C32 C 0.7532(3) 0.8307(3) 0.47292(17) 0.0275(9) Uani 1 1 d . . . . .
C33 C 0.3027(3) 0.0400(4) 0.36643(19) 0.0294(9) Uani 1 1 d . . . . .
H33A H 0.288044 0.073451 0.407812 0.035 Uiso 1 1 calc R U . . .
H33B H 0.300608 -0.046480 0.370281 0.035 Uiso 1 1 calc R U . . .
C34 C 0.2220(4) 0.0774(4) 0.3206(2) 0.0402(11) Uani 1 1 d . . . . .
H34A H 0.220253 0.163239 0.318454 0.060 Uiso 1 1 calc R U . . .
H34B H 0.156565 0.048193 0.333847 0.060 Uiso 1 1 calc R U . . .
H34C H 0.235961 0.045467 0.279311 0.060 Uiso 1 1 calc R U . . .
C35 C 0.4643(3) -0.0096(4) 0.31616(19) 0.0344(10) Uani 1 1 d . . . . .
H35A H 0.438138 -0.089310 0.324112 0.041 Uiso 1 1 calc R U . . .
H35B H 0.535204 -0.006632 0.332603 0.041 Uiso 1 1 calc R U . . .
C36 C 0.4629(4) 0.0111(5) 0.2464(2) 0.0503(13) Uani 1 1 d . . . . .
H36A H 0.511463 -0.041472 0.227257 0.076 Uiso 1 1 calc R U . . .
H36B H 0.481324 0.092730 0.238079 0.076 Uiso 1 1 calc R U . . .
H36C H 0.394934 -0.004517 0.228531 0.076 Uiso 1 1 calc R U . . .

loop_
_atom_site_aniso_label
_atom_site_aniso_U_11
_atom_site_aniso_U_22
_atom_site_aniso_U_33
_atom_site_aniso_U_23
_atom_site_aniso_U_13
_atom_site_aniso_U_12
Co1 0.0237(3) 0.0226(3) 0.0211(3) -0.0020(2) 0.0000(2) -0.0018(2)
S1 0.0307(6) 0.0212(5) 0.0218(5) -0.0002(4) -0.0016(4) 0.0017(4)
S2 0.0377(6) 0.0191(5) 0.0314(5) -0.0019(4) -0.0075(5) 0.0011(4)
O1 0.0258(16) 0.0360(16) 0.0205(13) 0.0015(12) -0.0006(11) -0.0011(12)
O2 0.0222(15) 0.0263(14) 0.0296(14) -0.0108(12) -0.0020(12) -0.0023(11)
N1 0.0270(19) 0.0212(16) 0.0174(15) -0.0009(12) 0.0000(13) -0.0039(13)
N2 0.0293(19) 0.0216(16) 0.0208(16) -0.0019(13) -0.0025(14) -0.0030(14)
N3 0.031(2) 0.0307(19) 0.0251(17) 0.0019(14) 0.0057(15) 0.0007(15)
N4 0.0277(18) 0.0165(15) 0.0188(15) -0.0015(13) 0.0006(13) -0.0035(13)
N5 0.033(2) 0.0220(17) 0.0207(16) -0.0036(13) 0.0014(14) -0.0051(14)
N6 0.0279(19) 0.0239(17) 0.0277(17) -0.0076(14) 0.0060(14) -0.0074(14)
C1 0.023(2) 0.0202(19) 0.0238(19) -0.0037(15) -0.0020(16) -0.0065(15)
C2 0.024(2) 0.027(2) 0.0214(18) -0.0002(16) -0.0046(16) -0.0037(16)
C3 0.031(2) 0.0193(19) 0.0255(19) -0.0016(15) 0.0047(17) -0.0069(16)
C4 0.025(2) 0.023(2) 0.033(2) 0.0007(17) 0.0031(17) 0.0020(16)
C5 0.029(2) 0.0178(18) 0.029(2) -0.0026(16) -0.0041(17) -0.0001(16)
C6 0.027(2) 0.0170(18) 0.0205(18) -0.0023(14) -0.0005(16) -0.0042(15)
C7 0.031(2) 0.0165(18) 0.0245(19) -0.0064(15) -0.0041(17) -0.0027(16)
C8 0.031(2) 0.0146(18) 0.0178(17) -0.0052(14) -0.0023(16) -0.0021(15)
C9 0.032(2) 0.0152(18) 0.0221(18) -0.0029(15) 0.0024(16) -0.0026(16)
C10 0.039(3) 0.0196(19) 0.026(2) 0.0000(16) -0.0036(19) 0.0010(17)
C11 0.053(3) 0.023(2) 0.0197(19) 0.0006(16) 0.0025(19) -0.0065(19)
C12 0.040(3) 0.026(2) 0.025(2) -0.0070(17) 0.0085(18) -0.0081(19)
C13 0.030(2) 0.025(2) 0.028(2) -0.0026(17) 0.0021(18) -0.0029(17)
C14 0.038(2) 0.0156(18) 0.0180(17) -0.0010(14) -0.0029(17) -0.0019(16)
C15 0.036(3) 0.035(2) 0.040(2) 0.010(2) 0.017(2) 0.000(2)
C16 0.065(4) 0.043(3) 0.050(3) 0.002(2) 0.027(3) 0.010(3)
C17 0.042(3) 0.037(2) 0.0185(19) -0.0042(17) 0.0073(18) -0.005(2)
C18 0.043(3) 0.034(2) 0.032(2) 0.0060(19) -0.001(2) 0.003(2)
C19 0.029(2) 0.0213(19) 0.0140(17) 0.0014(14) 0.0003(15) -0.0012(16)
C20 0.027(2) 0.0218(19) 0.0175(17) -0.0026(15) 0.0041(15) 0.0007(16)
C21 0.029(2) 0.0197(19) 0.0182(17) -0.0019(14) 0.0005(16) -0.0027(16)
C22 0.017(2) 0.028(2) 0.0262(19) 0.0010(16) 0.0041(16) -0.0026(16)
C23 0.023(2) 0.0188(18) 0.0203(18) 0.0007(14) 0.0042(15) 0.0037(15)
C24 0.032(2) 0.0187(18) 0.0127(16) 0.0026(14) -0.0007(15) -0.0045(16)
C25 0.031(2) 0.0183(18) 0.0148(17) 0.0009(14) -0.0015(16) 0.0028(16)
C26 0.032(2) 0.0154(18) 0.0187(17) 0.0008(14) 0.0000(16) 0.0017(16)
C27 0.046(3) 0.022(2) 0.0193(19) -0.0024(16) -0.0031(18) -0.0020(18)
C28 0.059(3) 0.026(2) 0.031(2) -0.0026(19) -0.005(2) 0.003(2)
C29 0.076(4) 0.025(2) 0.026(2) -0.0029(18) 0.002(2) -0.010(2)
C30 0.055(3) 0.031(2) 0.031(2) -0.0067(18) 0.009(2) -0.024(2)
C31 0.036(3) 0.035(2) 0.028(2) -0.0076(18) 0.0076(19) -0.0126(19)
C32 0.039(3) 0.024(2) 0.0193(18) -0.0046(16) 0.0030(17) -0.0070(18)
C33 0.031(2) 0.023(2) 0.034(2) -0.0035(17) 0.0046(18) -0.0022(17)
C34 0.045(3) 0.036(3) 0.039(2) -0.006(2) -0.006(2) 0.001(2)
C35 0.040(3) 0.027(2) 0.036(2) -0.0128(18) 0.005(2) -0.0051(19)
C36 0.050(3) 0.069(4) 0.032(2) -0.020(2) 0.010(2) -0.012(3)

loop_
_atom_type_symbol
_atom_type_description
_atom_type_scat_dispersion_real
_atom_type_scat_dispersion_imag
_atom_type_scat_source
C C 0.0033 0.0016 'International Tables Vol C Tables 4.2.6.8 and 6.1.1.4'
H H 0.0000 0.0000 'International Tables Vol C Tables 4.2.6.8 and 6.1.1.4'
N N 0.0061 0.0033 'International Tables Vol C Tables 4.2.6.8 and 6.1.1.4'
O O 0.0106 0.0060 'International Tables Vol C Tables 4.2.6.8 and 6.1.1.4'
S S 0.1246 0.1234 'International Tables Vol C Tables 4.2.6.8 and 6.1.1.4'
Co Co 0.3494 0.9721 'International Tables Vol C Tables 4.2.6.8 and 6.1.1.4'

loop_
_geom_angle_atom_site_label_1
_geom_angle_atom_site_label_2
_geom_angle_atom_site_label_3
_geom_angle
_geom_angle_site_symmetry_1
_geom_angle_site_symmetry_3
_geom_angle_publ_flag
O1 Co1 O2 105.69(12) . . ?
O1 Co1 N1 95.21(12) . . ?
O2 Co1 N1 113.29(12) . . ?
O1 Co1 N4 118.51(12) . . ?
O2 Co1 N4 94.45(12) . . ?
N1 Co1 N4 128.75(12) . . ?
C9 S1 C8 87.88(18) . . ?
C27 S2 C26 88.62(19) . . ?
C1 O1 Co1 126.8(2) . . ?
C19 O2 Co1 127.9(2) . . ?
C7 N1 C8 120.1(3) . . ?
C7 N1 Co1 121.2(2) . . ?
C8 N1 Co1 118.5(3) . . ?
C8 N2 C14 110.4(3) . . ?
C3 N3 C15 123.0(3) . . ?
C3 N3 C17 121.3(3) . . ?
C15 N3 C17 115.3(3) . . ?
C25 N4 C26 118.8(3) . . ?
C25 N4 Co1 121.1(2) . . ?
C26 N4 Co1 120.1(3) . . ?
C26 N5 C32 109.3(3) . . ?
C21 N6 C35 120.8(3) . . ?
C21 N6 C33 121.9(3) . . ?
C35 N6 C33 117.3(3) . . ?
O1 C1 C2 119.0(3) . . ?
O1 C1 C6 123.1(3) . . ?
C2 C1 C6 117.8(4) . . ?
C3 C2 C1 123.5(3) . . ?
C3 C2 H2 118.2 . . ?
C1 C2 H2 118.2 . . ?
N3 C3 C2 122.3(4) . . ?
N3 C3 C4 119.7(4) . . ?
C2 C3 C4 118.0(4) . . ?
C5 C4 C3 119.4(4) . . ?
C5 C4 H4 120.3 . . ?
C3 C4 H4 120.3 . . ?
C4 C5 C6 123.6(4) . . ?
C4 C5 H5 118.2 . . ?
C6 C5 H5 118.2 . . ?
C7 C6 C5 117.6(3) . . ?
C7 C6 C1 125.0(4) . . ?
C5 C6 C1 117.4(3) . . ?
N1 C7 C6 127.5(4) . . ?
N1 C7 H7 116.2 . . ?
C6 C7 H7 116.2 . . ?
N2 C8 N1 121.3(3) . . ?
N2 C8 S1 116.5(3) . . ?
N1 C8 S1 122.2(3) . . ?
C10 C9 C14 121.3(4) . . ?
C10 C9 S1 128.5(3) . . ?
C14 C9 S1 110.2(3) . . ?
C11 C10 C9 118.6(4) . . ?
C11 C10 H10 120.7 . . ?
C9 C10 H10 120.7 . . ?
C10 C11 C12 120.6(4) . . ?
C10 C11 H11 119.7 . . ?
C12 C11 H11 119.7 . . ?
C11 C12 C13 121.4(4) . . ?
C11 C12 H12 119.3 . . ?
C13 C12 H12 119.3 . . ?
C12 C13 C14 119.2(4) . . ?
C12 C13 H13 120.4 . . ?
C14 C13 H13 120.4 . . ?
C13 C14 N2 125.9(4) . . ?
C13 C14 C9 119.0(3) . . ?
N2 C14 C9 115.1(4) . . ?
N3 C15 C16 113.1(4) . . ?
N3 C15 H15A 109.0 . . ?
C16 C15 H15A 109.0 . . ?
N3 C15 H15B 109.0 . . ?
C16 C15 H15B 109.0 . . ?
H15A C15 H15B 107.8 . . ?
C15 C16 H16A 109.5 . . ?
C15 C16 H16B 109.5 . . ?
H16A C16 H16B 109.5 . . ?
C15 C16 H16C 109.5 . . ?
H16A C16 H16C 109.5 . . ?
H16B C16 H16C 109.5 . . ?
N3 C17 C18 113.7(3) . . ?
N3 C17 H17A 108.8 . . ?
C18 C17 H17A 108.8 . . ?
N3 C17 H17B 108.8 . . ?
C18 C17 H17B 108.8 . . ?
H17A C17 H17B 107.7 . . ?
C17 C18 H18A 109.5 . . ?
C17 C18 H18B 109.5 . . ?
H18A C18 H18B 109.5 . . ?
C17 C18 H18C 109.5 . . ?
H18A C18 H18C 109.5 . . ?
H18B C18 H18C 109.5 . . ?
O2 C19 C20 118.5(3) . . ?
O2 C19 C24 122.7(3) . . ?
C20 C19 C24 118.8(3) . . ?
C21 C20 C19 122.7(4) . . ?
C21 C20 H20 118.6 . . ?
C19 C20 H20 118.6 . . ?
N6 C21 C20 121.8(3) . . ?
N6 C21 C22 120.2(3) . . ?
C20 C21 C22 118.0(3) . . ?
C23 C22 C21 120.2(4) . . ?
C23 C22 H22 119.9 . . ?
C21 C22 H22 119.9 . . ?
C22 C23 C24 123.2(3) . . ?
C22 C23 H23 118.4 . . ?
C24 C23 H23 118.4 . . ?
C25 C24 C23 118.7(4) . . ?
C25 C24 C19 124.5(4) . . ?
C23 C24 C19 116.7(3) . . ?
N4 C25 C24 127.9(4) . . ?
N4 C25 H25 116.1 . . ?
C24 C25 H25 116.1 . . ?
N5 C26 N4 121.4(3) . . ?
N5 C26 S2 116.5(3) . . ?
N4 C26 S2 122.0(3) . . ?
C28 C27 C32 122.7(4) . . ?
C28 C27 S2 128.0(4) . . ?
C32 C27 S2 109.4(3) . . ?
C27 C28 C29 116.9(5) . . ?
C27 C28 H28 121.6 . . ?
C29 C28 H28 121.6 . . ?
C30 C29 C28 121.4(4) . . ?
C30 C29 H29 119.3 . . ?
C28 C29 H29 119.3 . . ?
C29 C30 C31 121.2(4) . . ?
C29 C30 H30 119.4 . . ?
C31 C30 H30 119.4 . . ?
C32 C31 C30 118.7(4) . . ?
C32 C31 H31 120.6 . . ?
C30 C31 H31 120.6 . . ?
C31 C32 N5 124.7(4) . . ?
C31 C32 C27 119.0(4) . . ?
N5 C32 C27 116.2(4) . . ?
N6 C33 C34 114.5(4) . . ?
N6 C33 H33A 108.6 . . ?
C34 C33 H33A 108.6 . . ?
N6 C33 H33B 108.6 . . ?
C34 C33 H33B 108.6 . . ?
H33A C33 H33B 107.6 . . ?
C33 C34 H34A 109.5 . . ?
C33 C34 H34B 109.5 . . ?
H34A C34 H34B 109.5 . . ?
C33 C34 H34C 109.5 . . ?
H34A C34 H34C 109.5 . . ?
H34B C34 H34C 109.5 . . ?
N6 C35 C36 113.9(4) . . ?
N6 C35 H35A 108.8 . . ?
C36 C35 H35A 108.8 . . ?
N6 C35 H35B 108.8 . . ?
C36 C35 H35B 108.8 . . ?
H35A C35 H35B 107.7 . . ?
C35 C36 H36A 109.5 . . ?
C35 C36 H36B 109.5 . . ?
H36A C36 H36B 109.5 . . ?
C35 C36 H36C 109.5 . . ?
H36A C36 H36C 109.5 . . ?
H36B C36 H36C 109.5 . . ?

loop_
_geom_bond_atom_site_label_1
_geom_bond_atom_site_label_2
_geom_bond_distance
_geom_bond_site_symmetry_2
_geom_bond_publ_flag
Co1 O1 1.920(3) . ?
Co1 O2 1.920(3) . ?
Co1 N1 1.993(3) . ?
Co1 N4 2.000(3) . ?
S1 C9 1.739(4) . ?
S1 C8 1.773(4) . ?
S2 C27 1.741(4) . ?
S2 C26 1.775(4) . ?
O1 C1 1.291(5) . ?
O2 C19 1.293(5) . ?
N1 C7 1.326(5) . ?
N1 C8 1.386(5) . ?
N2 C8 1.291(5) . ?
N2 C14 1.392(5) . ?
N3 C3 1.365(5) . ?
N3 C15 1.460(5) . ?
N3 C17 1.463(5) . ?
N4 C25 1.326(5) . ?
N4 C26 1.383(5) . ?
N5 C26 1.312(5) . ?
N5 C32 1.398(5) . ?
N6 C21 1.370(5) . ?
N6 C35 1.458(5) . ?
N6 C33 1.464(5) . ?
C1 C2 1.404(5) . ?
C1 C6 1.454(5) . ?
C2 C3 1.390(6) . ?
C2 H2 0.9500 . ?
C3 C4 1.440(5) . ?
C4 C5 1.363(6) . ?
C4 H4 0.9500 . ?
C5 C6 1.416(6) . ?
C5 H5 0.9500 . ?
C6 C7 1.398(5) . ?
C7 H7 0.9500 . ?
C9 C10 1.393(5) . ?
C9 C14 1.402(5) . ?
C10 C11 1.377(6) . ?
C10 H10 0.9500 . ?
C11 C12 1.379(6) . ?
C11 H11 0.9500 . ?
C12 C13 1.385(5) . ?
C12 H12 0.9500 . ?
C13 C14 1.391(6) . ?
C13 H13 0.9500 . ?
C15 C16 1.525(6) . ?
C15 H15A 0.9900 . ?
C15 H15B 0.9900 . ?
C16 H16A 0.9800 . ?
C16 H16B 0.9800 . ?
C16 H16C 0.9800 . ?
C17 C18 1.510(6) . ?
C17 H17A 0.9900 . ?
C17 H17B 0.9900 . ?
C18 H18A 0.9800 . ?
C18 H18B 0.9800 . ?
C18 H18C 0.9800 . ?
C19 C20 1.396(5) . ?
C19 C24 1.460(5) . ?
C20 C21 1.392(5) . ?
C20 H20 0.9500 . ?
C21 C22 1.438(5) . ?
C22 C23 1.353(5) . ?
C22 H22 0.9500 . ?
C23 C24 1.423(5) . ?
C23 H23 0.9500 . ?
C24 C25 1.398(5) . ?
C25 H25 0.9500 . ?
C27 C28 1.383(6) . ?
C27 C32 1.413(6) . ?
C28 C29 1.401(7) . ?
C28 H28 0.9500 . ?
C29 C30 1.380(7) . ?
C29 H29 0.9500 . ?
C30 C31 1.396(6) . ?
C30 H30 0.9500 . ?
C31 C32 1.391(5) . ?
C31 H31 0.9500 . ?
C33 C34 1.484(6) . ?
C33 H33A 0.9900 . ?
C33 H33B 0.9900 . ?
C34 H34A 0.9800 . ?
C34 H34B 0.9800 . ?
C34 H34C 0.9800 . ?
C35 C36 1.511(6) . ?
C35 H35A 0.9900 . ?
C35 H35B 0.9900 . ?
C36 H36A 0.9800 . ?
C36 H36B 0.9800 . ?
C36 H36C 0.9800 . ?
